data_7701343
loop_
_publ_author_name
'Kodrin, Ivan'
'Borovina, Mladen'
'\<Smital, Luka'
'Vald\'es-Mart\'inez, Jes\'us'
'Aaker\"oy, Christer B'
'\/Dakovi\'c, Marijana'

_publ_section_title
;
 Exploring and predicting intermolecular binding preferences in
 crystalline Cu(ii) coordination complexes.
;
_journal_name_full 'Dalton transactions (Cambridge, England : 2003)'
_journal_paper_doi 10.1039/c9dt03346g
_journal_year 2019
_chemical_formula_moiety 'C34 H28 Cu F6 N4 O6'
_chemical_formula_sum 'C34 H28 Cu F6 N4 O6'
_chemical_formula_weight 766.14
_space_group_crystal_system monoclinic
_space_group_IT_number 14
_space_group_name_Hall '-P 2yn'
_space_group_name_H-M_alt 'P 1 21/n 1'
_symmetry_space_group_name_Hall '-P 2yn'
_symmetry_space_group_name_H-M 'P 1 21/n 1'
_atom_sites_solution_hydrogens mixed
_atom_sites_solution_primary dual
_audit_creation_date 2019-07-23
_audit_creation_method
;
Olex2 1.2
(compiled 2018.05.29 svn.r3508 for OlexSys, GUI svn.r5506)
;
_audit_update_record
;
2019-07-23 deposited with the CCDC.    2019-09-30 downloaded from the CCDC.
;
_cell_angle_alpha 90
_cell_angle_beta 100.920(2)
_cell_angle_gamma 90
_cell_formula_units_Z 2
_cell_length_a 10.3647(2)
_cell_length_b 9.6311(2)
_cell_length_c 17.9637(5)
_cell_measurement_reflns_used 11219
_cell_measurement_temperature 296
_cell_measurement_theta_max 31.3990
_cell_measurement_theta_min 3.5300
_cell_volume 1760.73(7)
_computing_cell_refinement 'CrysAlisPro 1.171.39.46 (Rigaku OD, 2018)'
_computing_data_collection 'CrysAlisPro 1.171.39.46 (Rigaku OD, 2018)'
_computing_data_reduction 'CrysAlisPro 1.171.39.46 (Rigaku OD, 2018)'
_computing_molecular_graphics 'Olex2 (Dolomanov et al., 2009)'
_computing_publication_material 'Olex2 (Dolomanov et al., 2009)'
_computing_structure_refinement 'ShelXL (Sheldrick, 2015)'
_computing_structure_solution 'ShelXT (Sheldrick, 2015)'
_diffrn_ambient_temperature 296
_diffrn_detector_area_resol_mean 16.3426
_diffrn_measured_fraction_theta_full 0.997
_diffrn_measured_fraction_theta_max 0.998
_diffrn_measurement_device_type 'Xcalibur, Sapphire3'
_diffrn_measurement_method '\w scans'
_diffrn_radiation_type MoK\a
_diffrn_radiation_wavelength 0.71073
_diffrn_reflns_av_R_equivalents 0.0306
_diffrn_reflns_av_unetI/netI 0.0164
_diffrn_reflns_Laue_measured_fraction_full 0.997
_diffrn_reflns_Laue_measured_fraction_max 0.998
_diffrn_reflns_limit_h_max 13
_diffrn_reflns_limit_h_min -13
_diffrn_reflns_limit_k_max 12
_diffrn_reflns_limit_k_min -12
_diffrn_reflns_limit_l_max 23
_diffrn_reflns_limit_l_min -23
_diffrn_reflns_number 33584
_diffrn_reflns_point_group_measured_fraction_full 0.997
_diffrn_reflns_point_group_measured_fraction_max 0.998
_diffrn_reflns_theta_full 25.242
_diffrn_reflns_theta_max 27.499
_diffrn_reflns_theta_min 3.270
_diffrn_source 'Enhance (Mo) X-ray Source'
_exptl_absorpt_coefficient_mu 0.701
_exptl_absorpt_correction_T_max 1.00000
_exptl_absorpt_correction_T_min 0.78433
_exptl_absorpt_correction_type multi-scan
_exptl_absorpt_process_details
;
CrysAlisPro 1.171.39.46 (Rigaku Oxford Diffraction, 2018)
Empirical absorption correction using spherical harmonics,
 implemented in SCALE3 ABSPACK scaling algorithm.
;
_exptl_crystal_colour green
_exptl_crystal_colour_primary green
_exptl_crystal_density_diffrn 1.445
_exptl_crystal_description block
_exptl_crystal_F_000 782
_exptl_crystal_recrystallization_method 'Re-crystallisation from solvent: EtOH'
_exptl_crystal_size_max 0.66
_exptl_crystal_size_mid 0.42
_exptl_crystal_size_min 0.35
_refine_diff_density_max 0.285
_refine_diff_density_min -0.356
_refine_diff_density_rms 0.065
_refine_ls_extinction_method none
_refine_ls_goodness_of_fit_ref 1.081
_refine_ls_hydrogen_treatment mixed
_refine_ls_matrix_type full
_refine_ls_number_parameters 265
_refine_ls_number_reflns 4050
_refine_ls_number_restraints 57
_refine_ls_restrained_S_all 1.103
_refine_ls_R_factor_all 0.0385
_refine_ls_R_factor_gt 0.0329
_refine_ls_shift/su_max 0.000
_refine_ls_shift/su_mean 0.000
_refine_ls_structure_factor_coef Fsqd
_refine_ls_weighting_details 'w=1/[\s^2^(Fo^2^)+(0.0467P)^2^+0.4133P] where P=(Fo^2^+2Fc^2^)/3'
_refine_ls_weighting_scheme calc
_refine_ls_wR_factor_gt 0.0860
_refine_ls_wR_factor_ref 0.0897
_reflns_Friedel_coverage 0.000
_reflns_number_gt 3572
_reflns_number_total 4050
_reflns_threshold_expression 'I > 2\s(I)'
_cod_data_source_file c9dt03346g2.cif
_cod_data_source_block 5b
_cod_database_code 7701343
_shelx_shelxl_version_number 2018/3
_shelx_space_group_comment
;
The symmetry employed for this shelxl refinement is uniquely defined
by the following loop, which should always be used as a source of
symmetry information in preference to the above space-group names.
They are only intended as comments.
;
_shelx_estimated_absorpt_t_max 0.791
_shelx_estimated_absorpt_t_min 0.655
_olex2_refinement_description
;
1. Fixed Uiso
 At 1.2 times of:
  All C(H) groups
 At 1.5 times of:
  All C(H,H,H) groups
2. Restrained distances
 C1-F1A = C1-F3A = C1-F2A = C1-F2B = C1-F3B = C1-F1B
 1.32 with sigma of 0.005
 F1A-F3A \\sim F1A-F2A \\sim F3A-F2A \\sim F2B-F3B \\sim F2B-F1B \\sim F3B-F1B
 with sigma of 0.04
3. Rigid body (RIGU) restrains
 F2B, F1B, F3B, C1
 with sigma for 1-2 distances of 0.004 and sigma for 1-3 distances of 0.004
 F1A, F2A, F3A, C1
 with sigma for 1-2 distances of 0.004 and sigma for 1-3 distances of 0.004
4. Others
 Sof(F2B)=Sof(F3B)=Sof(F1B)=1-FVAR(1)
 Sof(F1A)=Sof(F3A)=Sof(F2A)=FVAR(1)
5.a Aromatic/amide H refined with riding coordinates:
 C10(H10), C9(H9), C3(H3A), C6(H6), C7(H7), C13(H13), C14(H14), C15(H15),
 C17(H17), C16(H16)
5.b Idealised Me refined as rotating group:
 C5(H5A,H5B,H5C)
;
_olex2_date_sample_data_collection 2017-11-19
_olex2_submission_special_instructions 'No special instructions were received'

loop_
_space_group_symop_operation_xyz
'x, y, z'
'-x+1/2, y+1/2, -z+1/2'
'-x, -y, -z'
'x-1/2, -y-1/2, z-1/2'

loop_
_atom_site_label
_atom_site_type_symbol
_atom_site_fract_x
_atom_site_fract_y
_atom_site_fract_z
_atom_site_U_iso_or_equiv
_atom_site_adp_type
_atom_site_occupancy
_atom_site_site_symmetry_order
_atom_site_calc_flag
_atom_site_refinement_flags_posn
_atom_site_refinement_flags_adp
_atom_site_refinement_flags_occupancy
_atom_site_disorder_assembly
_atom_site_disorder_group
Cu1 Cu 0.500000 0.500000 0.500000 0.03756(9) Uani 1 2 d S T P . .
O1 O 0.45547(11) 0.32033(11) 0.53713(7) 0.0457(3) Uani 1 1 d . . . . .
O2 O 0.63343(11) 0.53844(13) 0.60994(7) 0.0507(3) Uani 1 1 d . . . . .
N1 N 0.65890(13) 0.40968(14) 0.45795(8) 0.0476(3) Uani 1 1 d . . . . .
O3 O 1.20393(14) 0.23230(16) 0.37913(10) 0.0737(4) Uani 1 1 d . . . . .
N2 N 1.09578(15) 0.29721(17) 0.39882(10) 0.0599(4) Uani 1 1 d . . . . .
C2 C 0.49500(15) 0.27426(15) 0.60340(10) 0.0449(4) Uani 1 1 d . . . . .
F1A F 0.3016(3) 0.1492(6) 0.5992(4) 0.0928(16) Uani 0.563(14) 1 d D U . A 1
C10 C 0.65941(17) 0.27545(17) 0.43937(10) 0.0506(4) Uani 1 1 d . . . . .
H10 H 0.585247 0.222812 0.442157 0.061 Uiso 1 1 calc R . . . .
C11 C 0.99308(16) 0.21878(18) 0.38987(9) 0.0475(4) Uani 1 1 d . . . . .
F3A F 0.4535(8) 0.0802(9) 0.6822(3) 0.128(3) Uani 0.563(14) 1 d D U . A 1
C8 C 0.87617(15) 0.28595(17) 0.41095(9) 0.0445(3) Uani 1 1 d . . . . .
C9 C 0.76376(17) 0.21045(17) 0.41627(10) 0.0493(4) Uani 1 1 d . . . . .
H9 H 0.758994 0.116417 0.404281 0.059 Uiso 1 1 calc R . . . .
C3 C 0.58218(18) 0.32675(19) 0.66311(11) 0.0560(4) Uani 1 1 d . . . . .
H3A H 0.598176 0.274448 0.707419 0.067 Uiso 1 1 calc R . . . .
C4 C 0.65098(16) 0.45489(19) 0.66350(10) 0.0483(4) Uani 1 1 d . . . . .
C6 C 0.76659(18) 0.48346(17) 0.45159(12) 0.0550(4) Uani 1 1 d . . . . .
H6 H 0.768477 0.577438 0.463644 0.066 Uiso 1 1 calc R . . . .
C7 C 0.87341(17) 0.42706(18) 0.42828(11) 0.0562(4) Uani 1 1 d . . . . .
H7 H 0.944669 0.483125 0.423952 0.067 Uiso 1 1 calc R . . . .
C13 C 0.9031(2) 0.0371(2) 0.29535(11) 0.0612(5) Uani 1 1 d . . . . .
H13 H 0.851166 0.104856 0.267386 0.073 Uiso 1 1 calc R . . . .
C12 C 0.98676(16) 0.07273(18) 0.36243(9) 0.0481(4) Uani 1 1 d . . . . .
C1 C 0.4303(2) 0.1348(2) 0.61451(12) 0.0711(6) Uani 1 1 d D U . . .
C14 C 0.8966(2) -0.0987(3) 0.26996(14) 0.0794(7) Uani 1 1 d . . . . .
H14 H 0.841275 -0.121463 0.224565 0.095 Uiso 1 1 calc R . . . .
C5 C 0.7498(3) 0.4904(3) 0.73326(14) 0.0792(7) Uani 1 1 d . . . . .
H5A H 0.834070 0.505124 0.719821 0.119 Uiso 1 1 calc GR . . . .
H5B H 0.755646 0.415456 0.768962 0.119 Uiso 1 1 calc GR . . . .
H5C H 0.722831 0.573453 0.755645 0.119 Uiso 1 1 calc GR . . . .
F2A F 0.4527(12) 0.0401(7) 0.5657(7) 0.151(4) Uani 0.563(14) 1 d D U . A 1
C15 C 0.9707(3) -0.1995(3) 0.31089(17) 0.0888(8) Uani 1 1 d . . . . .
H15 H 0.965473 -0.290784 0.293670 0.107 Uiso 1 1 calc R . . . .
C17 C 1.0623(2) -0.0307(2) 0.40320(13) 0.0675(5) Uani 1 1 d . . . . .
H17 H 1.119437 -0.008590 0.448071 0.081 Uiso 1 1 calc R . . . .
C16 C 1.0532(3) -0.1656(3) 0.37770(16) 0.0880(7) Uani 1 1 d . . . . .
H16 H 1.103189 -0.234465 0.405873 0.106 Uiso 1 1 calc R . . . .
H3 H 1.257(3) 0.297(3) 0.3846(14) 0.085(8) Uiso 1 1 d . . . . .
F2B F 0.5096(9) 0.0351(7) 0.6013(7) 0.130(3) Uani 0.437(14) 1 d D U . A 2
F3B F 0.4244(11) 0.1134(11) 0.6864(3) 0.108(3) Uani 0.437(14) 1 d D U . A 2
F1B F 0.3164(9) 0.1178(12) 0.5731(7) 0.159(4) Uani 0.437(14) 1 d D U . A 2

loop_
_atom_site_aniso_label
_atom_site_aniso_U_11
_atom_site_aniso_U_22
_atom_site_aniso_U_33
_atom_site_aniso_U_23
_atom_site_aniso_U_13
_atom_site_aniso_U_12
Cu1 0.03794(14) 0.02876(14) 0.04620(16) 0.00044(10) 0.00856(10) -0.01051(9)
O1 0.0486(6) 0.0330(5) 0.0565(7) 0.0021(5) 0.0128(5) -0.0124(4)
O2 0.0462(6) 0.0423(6) 0.0636(7) 0.0015(5) 0.0103(5) -0.0130(5)
N1 0.0451(7) 0.0380(7) 0.0576(8) -0.0003(6) 0.0046(6) -0.0118(5)
O3 0.0529(8) 0.0625(9) 0.1098(12) -0.0282(8) 0.0260(8) -0.0229(7)
N2 0.0474(8) 0.0570(9) 0.0767(10) -0.0144(8) 0.0154(7) -0.0167(7)
C2 0.0415(8) 0.0307(7) 0.0658(10) 0.0072(7) 0.0183(7) -0.0043(6)
F1A 0.0531(17) 0.082(3) 0.145(4) 0.025(2) 0.022(2) -0.0326(16)
C10 0.0501(9) 0.0385(8) 0.0641(10) -0.0042(7) 0.0132(7) -0.0182(7)
C11 0.0474(8) 0.0452(9) 0.0482(9) -0.0021(7) 0.0044(7) -0.0153(7)
F3A 0.116(4) 0.087(4) 0.155(4) 0.080(3) -0.039(3) -0.046(3)
C8 0.0429(8) 0.0414(8) 0.0465(8) 0.0016(6) 0.0017(6) -0.0137(6)
C9 0.0534(9) 0.0357(8) 0.0591(10) -0.0029(7) 0.0115(7) -0.0165(7)
C3 0.0572(10) 0.0477(10) 0.0612(11) 0.0142(8) 0.0061(8) -0.0077(7)
C4 0.0417(8) 0.0466(8) 0.0577(10) -0.0017(8) 0.0125(7) -0.0048(7)
C6 0.0472(9) 0.0357(8) 0.0788(12) -0.0035(8) 0.0037(8) -0.0137(6)
C7 0.0439(8) 0.0428(9) 0.0795(12) -0.0006(8) 0.0056(8) -0.0193(7)
C13 0.0585(11) 0.0685(12) 0.0548(10) -0.0108(9) 0.0065(8) -0.0118(9)
C12 0.0483(8) 0.0474(9) 0.0491(9) -0.0034(7) 0.0104(7) -0.0149(7)
C1 0.0754(13) 0.0447(10) 0.0915(15) 0.0170(10) 0.0118(11) -0.0194(9)
C14 0.0825(15) 0.0835(17) 0.0719(13) -0.0334(13) 0.0140(11) -0.0248(13)
C5 0.0790(15) 0.0826(17) 0.0688(14) -0.0010(11) -0.0040(11) -0.0243(11)
F2A 0.205(7) 0.050(2) 0.237(8) -0.049(4) 0.137(6) -0.059(3)
C15 0.1036(19) 0.0592(13) 0.110(2) -0.0317(14) 0.0356(16) -0.0191(13)
C17 0.0775(14) 0.0567(11) 0.0636(12) 0.0003(9) 0.0016(10) -0.0058(10)
C16 0.109(2) 0.0540(13) 0.1012(19) 0.0056(12) 0.0213(16) 0.0035(13)
F2B 0.175(6) 0.031(2) 0.189(7) -0.009(3) 0.042(5) -0.009(3)
F3B 0.135(6) 0.087(5) 0.112(4) 0.042(3) 0.053(4) -0.035(4)
F1B 0.175(6) 0.101(5) 0.153(6) 0.074(5) -0.086(5) -0.104(5)

loop_
_atom_type_symbol
_atom_type_description
_atom_type_scat_dispersion_real
_atom_type_scat_dispersion_imag
_atom_type_scat_source
C C 0.0033 0.0016 'International Tables Vol C Tables 4.2.6.8 and 6.1.1.4'
H H 0.0000 0.0000 'International Tables Vol C Tables 4.2.6.8 and 6.1.1.4'
Cu Cu 0.3201 1.2651 'International Tables Vol C Tables 4.2.6.8 and 6.1.1.4'
F F 0.0171 0.0103 'International Tables Vol C Tables 4.2.6.8 and 6.1.1.4'
N N 0.0061 0.0033 'International Tables Vol C Tables 4.2.6.8 and 6.1.1.4'
O O 0.0106 0.0060 'International Tables Vol C Tables 4.2.6.8 and 6.1.1.4'

loop_
_geom_angle_atom_site_label_1
_geom_angle_atom_site_label_2
_geom_angle_atom_site_label_3
_geom_angle
_geom_angle_site_symmetry_1
_geom_angle_site_symmetry_3
O1 Cu1 O1 180.0 . 3_666
O1 Cu1 O2 90.48(5) 3_666 .
O1 Cu1 O2 90.48(5) . 3_666
O1 Cu1 O2 89.52(5) 3_666 3_666
O1 Cu1 O2 89.52(5) . .
O1 Cu1 N1 89.54(5) . 3_666
O1 Cu1 N1 90.46(5) 3_666 3_666
O1 Cu1 N1 90.46(5) . .
O1 Cu1 N1 89.54(5) 3_666 .
O2 Cu1 O2 180.00(5) 3_666 .
N1 Cu1 O2 89.45(5) 3_666 3_666
N1 Cu1 O2 89.45(5) . .
N1 Cu1 O2 90.55(5) . 3_666
N1 Cu1 O2 90.55(5) 3_666 .
N1 Cu1 N1 180.0 3_666 .
C2 O1 Cu1 125.51(10) . .
C4 O2 Cu1 123.88(11) . .
C10 N1 Cu1 121.69(11) . .
C10 N1 C6 116.57(15) . .
C6 N1 Cu1 121.68(12) . .
C11 N2 O3 113.07(15) . .
O1 C2 C3 131.28(14) . .
O1 C2 C1 111.04(14) . .
C3 C2 C1 117.68(16) . .
N1 C10 C9 123.70(14) . .
N2 C11 C8 114.01(15) . .
N2 C11 C12 125.34(17) . .
C8 C11 C12 120.64(13) . .
C9 C8 C11 121.61(15) . .
C9 C8 C7 116.14(16) . .
C7 C8 C11 122.24(14) . .
C10 C9 C8 119.84(15) . .
C2 C3 C4 125.61(16) . .
O2 C4 C3 123.93(16) . .
O2 C4 C5 118.45(17) . .
C3 C4 C5 117.63(17) . .
N1 C6 C7 123.26(15) . .
C6 C7 C8 120.46(15) . .
C14 C13 C12 120.2(2) . .
C13 C12 C11 120.15(17) . .
C17 C12 C11 121.26(16) . .
C17 C12 C13 118.59(18) . .
F1A C1 C2 109.4(3) . .
F3A C1 C2 117.9(4) . .
F3A C1 F1A 103.8(4) . .
F3A C1 F2A 108.5(6) . .
F2A C1 C2 112.6(3) . .
F2A C1 F1A 103.5(5) . .
F2B C1 C2 108.3(5) . .
F2B C1 F3B 102.1(6) . .
F3B C1 C2 111.5(4) . .
F1B C1 C2 114.5(4) . .
F1B C1 F2B 109.9(6) . .
F1B C1 F3B 109.8(7) . .
C15 C14 C13 120.6(2) . .
C14 C15 C16 119.7(2) . .
C16 C17 C12 120.4(2) . .
C15 C16 C17 120.5(2) . .

loop_
_geom_bond_atom_site_label_1
_geom_bond_atom_site_label_2
_geom_bond_distance
_geom_bond_site_symmetry_2
Cu1 O1 1.9413(10) .
Cu1 O1 1.9414(10) 3_666
Cu1 O2 2.2170(12) .
Cu1 O2 2.2170(12) 3_666
Cu1 N1 2.1240(14) 3_666
Cu1 N1 2.1240(14) .
O1 C2 1.264(2) .
O2 C4 1.241(2) .
N1 C10 1.335(2) .
N1 C6 1.346(2) .
O3 N2 1.387(2) .
N2 C11 1.290(2) .
C2 C3 1.362(2) .
C2 C1 1.531(2) .
F1A C1 1.317(3) .
C10 C9 1.380(2) .
C11 C8 1.485(2) .
C11 C12 1.488(2) .
F3A C1 1.304(4) .
C8 C9 1.392(2) .
C8 C7 1.396(2) .
C3 C4 1.425(2) .
C4 C5 1.500(3) .
C6 C7 1.368(3) .
C13 C12 1.388(2) .
C13 C14 1.383(3) .
C12 C17 1.387(3) .
C1 F2A 1.316(4) .
C1 F2B 1.314(4) .
C1 F3B 1.320(4) .
C1 F1B 1.281(4) .
C14 C15 1.364(4) .
C15 C16 1.374(4) .
C17 C16 1.376(3) .

loop_
_geom_hbond_atom_site_label_D
_geom_hbond_atom_site_label_H
_geom_hbond_atom_site_label_A
_geom_hbond_distance_DH
_geom_hbond_distance_HA
_geom_hbond_distance_DA
_geom_hbond_angle_DHA
_geom_hbond_site_symmetry_A
_geom_hbond_publ_flag
O3 H3 O2 0.82(3) 1.94(3) 2.7623(18) 173(3) 3_766 yes
